data_2010717
loop_
_publ_author_name
'Guzei, Ilia A.'
'Wang, Xuemei'
'Kraus, George A.'

_publ_section_title
;
 An angularly fused three-ring precursor to phytuberin
;
_journal_issue 3
_journal_name_full 'Acta Crystallographica Section C'
_journal_page_first 389
_journal_page_last 390
_journal_paper_doi 10.1107/S0108270199016522
_journal_volume 56
_journal_year 2000
_chemical_formula_iupac 'C14 H20 O4'
_chemical_formula_moiety 'C14 H20 O4'
_chemical_formula_sum 'C14 H20 O4'
_chemical_formula_weight 252.30
_chemical_name_systematic
;
 ?
;
_space_group_IT_number 19
_symmetry_cell_setting orthorhombic
_symmetry_space_group_name_Hall 'P 2ac 2ab'
_symmetry_space_group_name_H-M 'P 21 21 21'
_cell_angle_alpha 90.00
_cell_angle_beta 90.00
_cell_angle_gamma 90.00
_cell_formula_units_Z 8
_cell_length_a 9.3933(7)
_cell_length_b 9.3963(7)
_cell_length_c 30.329(2)
_cell_measurement_reflns_used 4161
_cell_measurement_temperature 193(2)
_cell_measurement_theta_max 26
_cell_measurement_theta_min 3
_cell_volume 2676.9(3)
_computing_cell_refinement SMART
_computing_data_collection 'SMART (Bruker, 1996)'
_computing_data_reduction 'SHELXTL (Sheldrick, 1997)'
_computing_molecular_graphics SHELXTL
_computing_publication_material SHELXTL
_computing_structure_refinement SHELXTL
_computing_structure_solution SHELXTL
_diffrn_ambient_temperature 193(2)
_diffrn_measured_fraction_theta_full .979
_diffrn_measured_fraction_theta_max .979
_diffrn_measurement_device_type 'CCD area-detector'
_diffrn_measurement_method '\w scans'
_diffrn_radiation_monochromator graphite
_diffrn_radiation_source 'fine-focus sealed tube'
_diffrn_radiation_type MoK\a
_diffrn_radiation_wavelength .71073
_diffrn_reflns_av_R_equivalents .026
_diffrn_reflns_av_sigmaI/netI .0421
_diffrn_reflns_limit_h_max 11
_diffrn_reflns_limit_h_min -11
_diffrn_reflns_limit_k_max 11
_diffrn_reflns_limit_k_min 0
_diffrn_reflns_limit_l_max 37
_diffrn_reflns_limit_l_min 0
_diffrn_reflns_number 12722
_diffrn_reflns_theta_full 26.37
_diffrn_reflns_theta_max 26.37
_diffrn_reflns_theta_min 2.55
_diffrn_standards_decay_% <1
_exptl_absorpt_coefficient_mu .091
_exptl_absorpt_correction_T_max .996
_exptl_absorpt_correction_T_min .964
_exptl_absorpt_correction_type empirical
_exptl_absorpt_process_details
;
(SADABS; Blessing, 1995)
;
_exptl_crystal_colour colourless
_exptl_crystal_density_diffrn 1.252
_exptl_crystal_density_method 'not measured'
_exptl_crystal_description plate
_exptl_crystal_F_000 1088
_exptl_crystal_size_max .41
_exptl_crystal_size_mid .38
_exptl_crystal_size_min .05
_refine_diff_density_max .15
_refine_diff_density_min -.20
_refine_ls_abs_structure_details 'Flack H D (1983), Acta Cryst. A39, 876-881'
_refine_ls_abs_structure_Flack -.6(10)
_refine_ls_extinction_method none
_refine_ls_goodness_of_fit_ref 1.048
_refine_ls_hydrogen_treatment constr
_refine_ls_matrix_type full
_refine_ls_number_parameters 329
_refine_ls_number_reflns 3066
_refine_ls_number_restraints 0
_refine_ls_restrained_S_all 1.048
_refine_ls_R_factor_all .0575
_refine_ls_R_factor_gt .038
_refine_ls_shift/su_max .001
_refine_ls_shift/su_mean .000
_refine_ls_structure_factor_coef Fsqd
_refine_ls_weighting_details 'w=1/[\s^2^(Fo^2^)+(0.0300P)^2^] where P=(Fo^2^+2Fc^2^)/3'
_refine_ls_weighting_scheme calc
_refine_ls_wR_factor_ref .079
_reflns_number_gt 2383
_reflns_number_total 3066
_reflns_threshold_expression I>2\s(I)
_cod_data_source_file fr1250.cif
_cod_data_source_block III
_cod_depositor_comments
;
The following automatic conversions were performed:
'_symmetry_cell_setting' value 'Orthorhombic' changed to 'orthorhombic'
according to '/home/saulius/struct/CIF-dictionaries/cif_core.dic'
dictionary named 'cif_core.dic' version 2.4.1 from 2010-06-29.

Automatic conversion script
Id: cif_fix_enum 1527 2010-12-29 10:47:43Z saulius 

The following automatic conversions were performed:

'_symmetry_cell_setting' value 'Orthorhombic' changed to
'orthorhombic' according to
/home/saulius/struct/CIF-dictionaries/cif_core.dic dictionary named
'cif_core.dic' version 2.4.1 from 2010-06-29.

Automatic conversion script
Id: cif_fix_values 1715 2011-07-08 13:25:40Z adriana 
;
_cod_original_sg_symbol_H-M 'P21 21 21'
_cod_database_code 2010717
_cod_database_fobs_code 2010717

loop_
_symmetry_equiv_pos_as_xyz
'x, y, z'
'-x+1/2, -y, z+1/2'
'-x, y+1/2, -z+1/2'
'x+1/2, -y+1/2, -z'

loop_
_atom_site_label
_atom_site_fract_x
_atom_site_fract_y
_atom_site_fract_z
_atom_site_U_iso_or_equiv
_atom_site_adp_type
_atom_site_calc_flag
_atom_site_refinement_flags
_atom_site_occupancy
_atom_site_disorder_assembly
_atom_site_disorder_group
_atom_site_type_symbol
O1 .15553(16) .41949(18) 1.02207(4) .0495(4) Uani d . 1 . . O
O2 .28755(13) .39824(15) 1.08190(4) .0303(3) Uani d . 1 . . O
O3 .54004(15) .12257(16) 1.06394(4) .0447(4) Uani d . 1 . . O
H3 .5717 .0905 1.0400 .067 Uiso calc R 1 . . H
O4 .56494(16) .35562(18) 1.04012(4) .0496(4) Uani d . 1 . . O
C1 .2512(2) .3585(2) 1.04054(6) .0350(5) Uani d . 1 . . C
C2 .3439(2) .2397(2) 1.02510(5) .0346(5) Uani d . 1 . . C
H2A .3737 .2538 .9941 .042 Uiso calc R 1 . . H
H2B .2951 .1468 1.0278 .042 Uiso calc R 1 . . H
C3 .4693(2) .2499(2) 1.05623(6) .0331(5) Uani d . 1 . . C
C4 .40815(18) .3132(2) 1.09890(5) .0261(5) Uani d . 1 . . C
C5 .34739(18) .2125(2) 1.13320(5) .0287(5) Uani d . 1 . . C
H5A .2893 .1395 1.1180 .034 Uiso calc R 1 . . H
H5B .2833 .2669 1.1529 .034 Uiso calc R 1 . . H
C6 .4595(2) .1375(2) 1.16133(5) .0343(5) Uani d . 1 . . C
H6 .5116 .0703 1.1415 .041 Uiso calc R 1 . . H
C7 .5687(2) .2444(3) 1.17874(6) .0456(6) Uani d . 1 . . C
H7A .5219 .3096 1.1999 .055 Uiso calc R 1 . . H
H7B .6449 .1928 1.1947 .055 Uiso calc R 1 . . H
C8 .6341(2) .3305(3) 1.14135(6) .0419(6) Uani d . 1 . . C
H8A .6840 .2650 1.1210 .050 Uiso calc R 1 . . H
H8B .7055 .3968 1.1537 .050 Uiso calc R 1 . . H
C9 .52287(19) .4162(2) 1.11521(6) .0326(5) Uani d . 1 . . C
C10 .5851(2) .4661(3) 1.07154(6) .0459(6) Uani d . 1 . . C
H10A .5365 .5540 1.0616 .055 Uiso calc R 1 . . H
H10B .6878 .4869 1.0750 .055 Uiso calc R 1 . . H
C11 .3939(2) .0488(3) 1.19796(6) .0432(6) Uani d . 1 . . C
C12 .4142(3) -.0902(3) 1.19896(7) .0693(8) Uani d . 1 . . C
H12A .3735 -.1455 1.2220 .083 Uiso calc R 1 . . H
H12B .4694 -.1349 1.1767 .083 Uiso calc R 1 . . H
C13 .3090(3) .1219(4) 1.23184(8) .0890(11) Uani d . 1 . . C
H13A .2704 .0517 1.2525 .134 Uiso calc R 1 . . H
H13B .2305 .1734 1.2177 .134 Uiso calc R 1 . . H
H13C .3695 .1894 1.2478 .134 Uiso calc R 1 . . H
C14 .4650(2) .5400(2) 1.14245(7) .0478(6) Uani d . 1 . . C
H14A .3968 .5944 1.1247 .072 Uiso calc R 1 . . H
H14B .5438 .6021 1.1513 .072 Uiso calc R 1 . . H
H14C .4172 .5029 1.1688 .072 Uiso calc R 1 . . H
O1A .47359(13) .83021(17) 1.02475(4) .0435(4) Uani d . 1 . . O
O2A .43260(12) .78332(15) .95392(3) .0320(3) Uani d . 1 . . O
O3A .76168(12) .66972(16) .90771(3) .0349(4) Uani d . 1 . . O
H3A .8316 .6315 .9203 .052 Uiso calc R 1 . . H
O4A .60588(14) .51529(17) .94132(4) .0443(4) Uani d . 1 . . O
C1A .51696(19) .7870(2) .98985(6) .0326(5) Uani d . 1 . . C
C2A .66164(19) .7335(2) .97904(5) .0334(5) Uani d . 1 . . C
H2A1 .6952 .6652 1.0016 .040 Uiso calc R 1 . . H
H2A2 .7306 .8128 .9769 .040 Uiso calc R 1 . . H
C3A .64289(18) .6609(2) .93488(5) .0268(5) Uani d . 1 . . C
C4A .50850(18) .7310(2) .91447(5) .0268(5) Uani d . 1 . . C
C5A .52706(18) .8577(2) .88440(5) .0263(5) Uani d . 1 . . C
H5A1 .5957 .9242 .8981 .032 Uiso calc R 1 . . H
H5A2 .4347 .9078 .8820 .032 Uiso calc R 1 . . H
C6A .5794(2) .8214(2) .83799(5) .0301(5) Uani d . 1 . . C
H6A .6790 .7850 .8409 .036 Uiso calc R 1 . . H
C7A .4893(2) .7007(2) .81864(5) .0377(5) Uani d . 1 . . C
H7A1 .3909 .7349 .8137 .045 Uiso calc R 1 . . H
H7A2 .5292 .6718 .7898 .045 Uiso calc R 1 . . H
C8A .4864(2) .5726(2) .84947(5) .0391(6) Uani d . 1 . . C
H8A1 .5847 .5364 .8532 .047 Uiso calc R 1 . . H
H8A2 .4292 .4961 .8357 .047 Uiso calc R 1 . . H
C9A .4240(2) .6067(2) .89519(5) .0339(5) Uani d . 1 . . C
C10A .4626(2) .4875(3) .92755(6) .0439(6) Uani d . 1 . . C
H10C .3974 .4883 .9532 .053 Uiso calc R 1 . . H
H10D .4561 .3935 .9129 .053 Uiso calc R 1 . . H
C11A .5843(2) .9493(3) .80774(6) .0361(5) Uani d . 1 . . C
C12A .5312(2) 1.0750(3) .81757(7) .0504(7) Uani d . 1 . . C
H12C .5390 1.1512 .7972 .061 Uiso calc R 1 . . H
H12D .4850 1.0894 .8451 .061 Uiso calc R 1 . . H
C13A .6577(3) .9254(3) .76409(6) .0570(7) Uani d . 1 . . C
H13D .7518 .8833 .7692 .086 Uiso calc R 1 . . H
H13E .6687 1.0167 .7488 .086 Uiso calc R 1 . . H
H13F .6005 .8609 .7459 .086 Uiso calc R 1 . . H
C14A .2637(2) .6323(3) .89289(7) .0507(7) Uani d . 1 . . C
H14D .2440 .7108 .8725 .076 Uiso calc R 1 . . H
H14E .2279 .6566 .9223 .076 Uiso calc R 1 . . H
H14F .2162 .5458 .8824 .076 Uiso calc R 1 . . H

loop_
_atom_site_aniso_label
_atom_site_aniso_U_11
_atom_site_aniso_U_22
_atom_site_aniso_U_33
_atom_site_aniso_U_12
_atom_site_aniso_U_13
_atom_site_aniso_U_23
O1 .0603(10) .0466(12) .0416(8) .0134(9) -.0234(8) -.0046(8)
O2 .0341(7) .0299(10) .0270(6) .0089(6) -.0063(5) -.0022(6)
O3 .0589(9) .0433(11) .0319(7) .0241(8) .0092(7) -.0019(7)
O4 .0551(9) .0536(13) .0400(8) -.0138(9) .0175(7) .0024(8)
C1 .0435(12) .0343(15) .0271(10) -.0035(11) -.0043(9) .0018(9)
C2 .0512(12) .0302(15) .0223(9) .0005(11) .0009(9) -.0012(9)
C3 .0391(11) .0317(15) .0286(9) .0041(10) .0067(9) .0034(9)
C4 .0257(10) .0240(13) .0288(9) .0076(9) -.0019(8) .0019(8)
C5 .0310(10) .0332(14) .0218(8) -.0010(10) .0026(8) -.0024(9)
C6 .0407(11) .0344(15) .0279(9) .0071(11) .0011(9) .0047(9)
C7 .0385(12) .0594(19) .0388(10) .0056(12) -.0138(9) .0079(11)
C8 .0307(11) .0492(18) .0457(11) -.0015(11) -.0073(9) .0037(11)
C9 .0312(11) .0304(14) .0362(10) -.0021(10) -.0032(8) .0002(10)
C10 .0454(12) .0412(17) .0511(13) -.0098(12) .0028(11) .0067(11)
C11 .0522(14) .0487(19) .0288(11) .0019(12) -.0067(9) .0097(10)
C12 .113(2) .047(2) .0479(13) -.0068(19) -.0033(14) .0197(13)
C13 .105(2) .105(3) .0570(15) .020(2) .0370(15) .0318(18)
C14 .0538(13) .0406(18) .0488(12) -.0030(12) -.0113(11) -.0072(11)
O1A .0350(7) .0674(13) .0283(7) -.0044(8) .0070(6) -.0120(7)
O2A .0236(6) .0492(10) .0232(6) -.0036(7) .0015(5) -.0020(6)
O3A .0270(7) .0544(12) .0232(6) .0072(7) .0018(5) .0043(6)
O4A .0492(9) .0335(11) .0501(8) -.0032(8) -.0072(7) .0103(7)
C1A .0293(10) .0421(15) .0262(9) -.0109(10) .0003(8) .0014(9)
C2A .0283(10) .0479(16) .0241(9) -.0003(10) -.0027(8) .0013(10)
C3A .0292(10) .0277(14) .0235(9) -.0007(9) .0014(8) .0024(8)
C4A .0254(10) .0343(14) .0206(8) -.0025(9) .0017(7) -.0008(9)
C5A .0239(9) .0305(13) .0246(8) .0008(9) -.0036(7) .0016(8)
C6A .0288(10) .0358(15) .0257(9) -.0017(10) -.0050(8) .0024(9)
C7A .0464(12) .0413(15) .0254(9) -.0051(11) -.0059(9) .0022(9)
C8A .0483(13) .0385(16) .0304(10) -.0104(11) -.0074(9) -.0030(9)
C9A .0349(11) .0361(14) .0307(9) -.0115(10) -.0023(9) .0023(10)
C10A .0521(13) .0379(16) .0418(11) -.0132(12) -.0005(10) .0052(10)
C11A .0308(11) .0468(17) .0309(10) -.0013(11) -.0080(8) .0094(10)
C12A .0470(13) .056(2) .0486(12) .0004(13) -.0004(11) .0234(13)
C13A .0754(16) .065(2) .0311(10) -.0042(15) .0039(11) .0143(12)
C14A .0372(12) .062(2) .0525(12) -.0214(12) -.0074(10) .0006(13)

loop_
_atom_type_symbol
_atom_type_description
_atom_type_scat_dispersion_real
_atom_type_scat_dispersion_imag
_atom_type_scat_source
C C .0033 .0016 'International Tables Vol C Tables 4.2.6.8 and 6.1.1.4'
H H .0000 .0000 'International Tables Vol C Tables 4.2.6.8 and 6.1.1.4'
O O .0106 .0060 'International Tables Vol C Tables 4.2.6.8 and 6.1.1.4'

loop_
_geom_angle_atom_site_label_1
_geom_angle_atom_site_label_2
_geom_angle_atom_site_label_3
_geom_angle
C1 O2 C4 111.57(15)
C10 O4 C3 111.30(14)
O1 C1 O2 119.3(2)
O1 C1 C2 130.24(17)
O2 C1 C2 110.50(17)
C1 C2 C3 102.21(15)
O3 C3 O4 110.86(16)
O3 C3 C2 115.07(17)
O4 C3 C2 108.72(15)
O3 C3 C4 111.76(15)
O4 C3 C4 104.74(16)
C2 C3 C4 105.03(15)
O2 C4 C5 106.72(14)
O2 C4 C9 108.06(16)
C5 C4 C9 115.95(14)
O2 C4 C3 101.64(13)
C5 C4 C3 118.48(17)
C9 C4 C3 104.72(15)
C4 C5 C6 114.30(15)
C11 C6 C5 112.46(16)
C11 C6 C7 112.31(15)
C5 C6 C7 110.61(18)
C8 C7 C6 111.24(15)
C7 C8 C9 112.85(16)
C10 C9 C14 111.91(19)
C10 C9 C4 100.61(14)
C14 C9 C4 113.96(16)
C10 C9 C8 110.42(16)
C14 C9 C8 111.21(16)
C4 C9 C8 108.24(18)
O4 C10 C9 107.88(18)
C12 C11 C13 121.6(2)
C12 C11 C6 120.0(2)
C13 C11 C6 118.4(2)
C1A O2A C4A 112.32(13)
C3A O4A C10A 111.37(16)
O1A C1A O2A 121.35(17)
O1A C1A C2A 128.12(16)
O2A C1A C2A 110.52(14)
C1A C2A C3A 103.97(14)
O3A C3A O4A 109.54(16)
O3A C3A C2A 113.86(15)
O4A C3A C2A 109.86(15)
O3A C3A C4A 113.03(13)
O4A C3A C4A 105.28(15)
C2A C3A C4A 104.86(15)
O2A C4A C5A 106.39(15)
O2A C4A C9A 108.30(14)
C5A C4A C9A 115.56(14)
O2A C4A C3A 102.17(12)
C5A C4A C3A 118.77(15)
C9A C4A C3A 104.52(17)
C4A C5A C6A 114.65(16)
C11A C6A C5A 113.01(17)
C11A C6A C7A 111.85(14)
C5A C6A C7A 109.87(15)
C8A C7A C6A 111.06(14)
C7A C8A C9A 113.28(18)
C14A C9A C4A 114.17(19)
C14A C9A C10A 112.17(17)
C4A C9A C10A 101.00(14)
C14A C9A C8A 111.55(15)
C4A C9A C8A 107.82(15)
C10A C9A C8A 109.56(18)
O4A C10A C9A 105.96(17)
C12A C11A C13A 120.3(2)
C12A C11A C6A 124.33(18)
C13A C11A C6A 115.3(2)

loop_
_geom_bond_atom_site_label_1
_geom_bond_atom_site_label_2
_geom_bond_site_symmetry_2
_geom_bond_distance
_geom_bond_publ_flag
O1 C1 . 1.204(2) ?
O2 C1 . 1.353(2) ?
O2 C4 . 1.479(2) ?
O3 C3 . 1.388(2) ?
O4 C10 . 1.422(3) ?
O4 C3 . 1.426(2) ?
C1 C2 . 1.491(3) ?
C2 C3 . 1.513(3) ?
C3 C4 . 1.536(2) ?
C4 C5 . 1.517(3) ?
C4 C9 . 1.531(3) ?
C5 C6 . 1.528(3) ?
C6 C11 . 1.519(3) ?
C6 C7 . 1.530(3) ?
C7 C8 . 1.522(3) ?
C8 C9 . 1.539(3) ?
C9 C10 . 1.522(3) ?
C9 C14 . 1.527(3) ?
C11 C12 . 1.321(3) ?
C11 C13 . 1.471(3) ?
O1A C1A . 1.204(2) ?
O2A C1A . 1.348(2) ?
O2A C4A . 1.477(2) ?
O3A C3A . 1.390(2) ?
O4A C3A . 1.425(3) ?
O4A C10A . 1.433(2) ?
C1A C2A . 1.486(3) ?
C2A C3A . 1.513(2) ?
C3A C4A . 1.552(3) ?
C4A C5A . 1.510(3) ?
C4A C9A . 1.528(3) ?
C5A C6A . 1.530(2) ?
C6A C11A . 1.512(3) ?
C6A C7A . 1.532(3) ?
C7A C8A . 1.524(3) ?
C8A C9A . 1.539(2) ?
C9A C14A . 1.527(3) ?
C9A C10A . 1.533(3) ?
C11A C12A . 1.316(3) ?
C11A C13A . 1.510(3) ?

loop_
_geom_hbond_atom_site_label_D
_geom_hbond_atom_site_label_H
_geom_hbond_atom_site_label_A
_geom_hbond_site_symmetry_A
_geom_hbond_distance_DH
_geom_hbond_distance_HA
_geom_hbond_distance_DA
_geom_hbond_angle_DHA
O3 H3 O1 4_557 .84 2.04 2.853(2) 162.0(10)
O3A H3A O1A 4_567 .84 2.17 2.856(2) 140.0(10)

loop_
_geom_torsion_atom_site_label_1
_geom_torsion_atom_site_label_2
_geom_torsion_atom_site_label_3
_geom_torsion_atom_site_label_4
_geom_torsion
C4 O2 C1 O1 -179.15(18)
C4 O2 C1 C2 .5(2)
O1 C1 C2 C3 160.9(2)
O2 C1 C2 C3 -18.7(2)
C10 O4 C3 O3 -111.79(18)
C10 O4 C3 C2 120.77(18)
C10 O4 C3 C4 8.9(2)
C1 C2 C3 O3 152.06(16)
C1 C2 C3 O4 -82.93(17)
C1 C2 C3 C4 28.7(2)
C1 O2 C4 C5 -107.18(17)
C1 O2 C4 C9 127.47(16)
C1 O2 C4 C3 17.6(2)
O3 C3 C4 O2 -153.80(15)
O4 C3 C4 O2 86.10(17)
C2 C3 C4 O2 -28.4(2)
O3 C3 C4 C5 -37.3(2)
O4 C3 C4 C5 -157.42(15)
C2 C3 C4 C5 88.11(19)
O3 C3 C4 C9 93.78(19)
O4 C3 C4 C9 -26.32(19)
C2 C3 C4 C9 -140.80(17)
O2 C4 C5 C6 -167.89(16)
C9 C4 C5 C6 -47.5(2)
C3 C4 C5 C6 78.4(2)
C4 C5 C6 C11 174.55(17)
C4 C5 C6 C7 48.1(2)
C11 C6 C7 C8 179.32(19)
C5 C6 C7 C8 -54.1(2)
C6 C7 C8 C9 60.0(3)
O2 C4 C9 C10 -75.58(17)
C5 C4 C9 C10 164.73(17)
C3 C4 C9 C10 32.18(19)
O2 C4 C9 C14 44.3(2)
C5 C4 C9 C14 -75.4(2)
C3 C4 C9 C14 152.09(16)
O2 C4 C9 C8 168.60(13)
C5 C4 C9 C8 48.9(2)
C3 C4 C9 C8 -83.63(17)
C7 C8 C9 C10 -164.34(19)
C7 C8 C9 C14 70.8(2)
C7 C8 C9 C4 -55.1(2)
C3 O4 C10 C9 12.3(2)
C14 C9 C10 O4 -149.01(17)
C4 C9 C10 O4 -27.6(2)
C8 C9 C10 O4 86.5(2)
C5 C6 C11 C12 118.2(3)
C7 C6 C11 C12 -116.3(3)
C5 C6 C11 C13 -62.1(3)
C7 C6 C11 C13 63.4(3)
C4A O2A C1A O1A 178.2(2)
C4A O2A C1A C2A -1.4(2)
O1A C1A C2A C3A 166.1(2)
O2A C1A C2A C3A -14.4(2)
C10A O4A C3A O3A -122.41(15)
C10A O4A C3A C2A 111.82(17)
C10A O4A C3A C4A -.59(18)
C1A C2A C3A O3A 147.36(17)
C1A C2A C3A O4A -89.37(19)
C1A C2A C3A C4A 23.3(2)
C1A O2A C4A C5A -109.26(17)
C1A O2A C4A C9A 125.93(16)
C1A O2A C4A C3A 16.0(2)
O3A C3A C4A O2A -148.31(15)
O4A C3A C4A O2A 92.16(16)
C2A C3A C4A O2A -23.74(19)
O3A C3A C4A C5A -31.7(2)
O4A C3A C4A C5A -151.24(15)
C2A C3A C4A C5A 92.86(18)
O3A C3A C4A C9A 98.88(18)
O4A C3A C4A C9A -20.65(17)
C2A C3A C4A C9A -136.54(15)
O2A C4A C5A C6A -169.45(13)
C9A C4A C5A C6A -49.2(2)
C3A C4A C5A C6A 76.2(2)
C4A C5A C6A C11A 174.93(15)
C4A C5A C6A C7A 49.2(2)
C11A C6A C7A C8A 179.70(16)
C5A C6A C7A C8A -53.9(2)
C6A C7A C8A C9A 59.8(2)
O2A C4A C9A C14A 44.3(2)
C5A C4A C9A C14A -74.9(2)
C3A C4A C9A C14A 152.65(15)
O2A C4A C9A C10A -76.28(18)
C5A C4A C9A C10A 164.54(15)
C3A C4A C9A C10A 32.08(17)
O2A C4A C9A C8A 168.84(15)
C5A C4A C9A C8A 49.7(2)
C3A C4A C9A C8A -82.80(17)
C7A C8A C9A C14A 70.9(2)
C7A C8A C9A C4A -55.2(2)
C7A C8A C9A C10A -164.31(16)
C3A O4A C10A C9A 21.7(2)
C14A C9A C10A O4A -155.04(17)
C4A C9A C10A O4A -33.06(19)
C8A C9A C10A O4A 80.52(19)
C5A C6A C11A C12A -9.0(3)
C7A C6A C11A C12A 115.7(2)
C5A C6A C11A C13A 170.22(17)
C7A C6A C11A C13A -65.1(2)

loop_
_cod_related_entry_id
_cod_related_entry_database
_cod_related_entry_code
1 ChemSpider 24730234
